data_4304256
loop_
_publ_author_name
'Michael Veith'
'Kroum Valtchev'
'Volker Huch'

_publ_section_title
;
Tetraalkoxyaluminates of Nickel(II), Copper(II), and Copper(I)
;
_journal_name_full 'Inorganic Chemistry'
_journal_page_first 1204
_journal_page_last 1217
_journal_paper_doi 10.1021/ic701729y
_journal_volume 47
_journal_year 2008
_chemical_formula_sum 'C32 H72 Al2 Cu2 O8'
_chemical_formula_weight 765.94
_chemical_name_systematic
; 
 ? 
;
_space_group_IT_number 2
_symmetry_cell_setting triclinic
_symmetry_space_group_name_Hall '-P 1'
_symmetry_space_group_name_H-M 'P -1'
_atom_sites_solution_hydrogens geom
_atom_sites_solution_primary direct
_atom_sites_solution_secondary difmap
_audit_creation_method SHELXL-97
_cell_angle_alpha 96.91(3)
_cell_angle_beta 103.95(3)
_cell_angle_gamma 96.40(3)
_cell_formula_units_Z 1
_cell_length_a 9.536(2)
_cell_length_b 10.209(2)
_cell_length_c 11.387(2)
_cell_measurement_temperature 293(2)
_cell_measurement_theta_max 18
_cell_measurement_theta_min 10
_cell_volume 1056.6(4)
_computing_structure_refinement 'SHELXL-97 (Sheldrick, 1997)'
_computing_structure_solution 'SHELXS-97 (Sheldrick, 1990)'
_diffrn_ambient_temperature 293(2)
_diffrn_measured_fraction_theta_full 0.932
_diffrn_measured_fraction_theta_max 0.932
_diffrn_measurement_device_type 'Stoe IPDS'
_diffrn_measurement_method 'Image Plate'
_diffrn_radiation_monochromator graphite
_diffrn_radiation_source 'fine-focus sealed tube'
_diffrn_radiation_type MoK\a
_diffrn_radiation_wavelength 0.71073
_diffrn_reflns_av_R_equivalents 0.0671
_diffrn_reflns_av_sigmaI/netI 0.0703
_diffrn_reflns_limit_h_max 10
_diffrn_reflns_limit_h_min -10
_diffrn_reflns_limit_k_max 10
_diffrn_reflns_limit_k_min -10
_diffrn_reflns_limit_l_max 12
_diffrn_reflns_limit_l_min -12
_diffrn_reflns_number 6600
_diffrn_reflns_theta_full 23.97
_diffrn_reflns_theta_max 23.97
_diffrn_reflns_theta_min 1.86
_exptl_absorpt_coefficient_mu 1.088
_exptl_absorpt_correction_type N/A
_exptl_crystal_colour colorless
_exptl_crystal_density_diffrn 1.204
_exptl_crystal_density_method 'not measured'
_exptl_crystal_description 'transparent parallelepiped'
_exptl_crystal_F_000 412
_exptl_crystal_size_max 0.3
_exptl_crystal_size_mid 0.22
_exptl_crystal_size_min 0.2
_refine_diff_density_max 0.362
_refine_diff_density_min -0.233
_refine_diff_density_rms 0.058
_refine_ls_extinction_method none
_refine_ls_goodness_of_fit_ref 1.082
_refine_ls_hydrogen_treatment mixed
_refine_ls_matrix_type full
_refine_ls_number_parameters 199
_refine_ls_number_reflns 3075
_refine_ls_number_restraints 0
_refine_ls_restrained_S_all 1.082
_refine_ls_R_factor_all 0.0380
_refine_ls_R_factor_gt 0.0313
_refine_ls_shift/su_max 0.005
_refine_ls_shift/su_mean 0.001
_refine_ls_structure_factor_coef Fsqd
_refine_ls_weighting_details 'calc w=1/[\s^2^(Fo^2^)+(0.0471P)^2^+0.0721P] where P=(Fo^2^+2Fc^2^)/3'
_refine_ls_weighting_scheme calc
_refine_ls_wR_factor_gt 0.0827
_refine_ls_wR_factor_ref 0.0977
_reflns_number_gt 2630
_reflns_number_total 3075
_reflns_threshold_expression >2sigma(I)
_cod_data_source_file ic701729y-file003_10.cif
_cod_data_source_block comp_16
_cod_depositor_comments
;
The following automatic conversions were performed:
'_symmetry_cell_setting' value 'Triclinic' changed to 'triclinic'
according to '/home/saulius/struct/CIF-dictionaries/cif_core.dic'
dictionary named 'cif_core.dic' version 2.4.1 from 2010-06-29.

Automatic conversion script
Id: cif_fix_enum 1527 2010-12-29 10:47:43Z saulius 
;
_cod_database_code 4304256

loop_
_symmetry_equiv_pos_as_xyz
'x, y, z'
'-x, -y, -z'

loop_
_atom_site_label
_atom_site_type_symbol
_atom_site_fract_x
_atom_site_fract_y
_atom_site_fract_z
_atom_site_U_iso_or_equiv
_atom_site_adp_type
_atom_site_occupancy
_atom_site_symmetry_multiplicity
_atom_site_calc_flag
_atom_site_refinement_flags
_atom_site_disorder_assembly
_atom_site_disorder_group
Cu1 Cu 0.09656(4) 0.41625(3) 0.03271(3) 0.02990(15) Uani 1 1 d . . .
Al1 Al 0.12927(8) 0.65877(8) 0.21257(7) 0.0258(2) Uani 1 1 d . . .
O1 O 0.1454(2) 0.48378(18) 0.20161(16) 0.0274(4) Uani 1 1 d . . .
O2 O 0.06011(19) 0.34755(18) -0.13466(17) 0.0285(4) Uani 1 1 d . . .
O3 O 0.1674(2) 0.7374(2) 0.35846(19) 0.0416(5) Uani 1 1 d . . .
O4 O 0.2269(2) 0.7113(2) 0.1144(2) 0.0431(6) Uani 1 1 d . . .
C1 C 0.2457(3) 0.4143(3) 0.2831(3) 0.0341(7) Uani 1 1 d . . .
C2 C 0.2119(4) 0.4285(4) 0.4072(3) 0.0537(9) Uani 1 1 d . . .
H2A H 0.1132 0.3884 0.3983 0.081 Uiso 1 1 calc R . .
H2B H 0.2234 0.5213 0.4399 0.081 Uiso 1 1 calc R . .
H2C H 0.2777 0.3847 0.4618 0.081 Uiso 1 1 calc R . .
C3 C 0.4002(4) 0.4760(4) 0.2921(3) 0.0551(9) Uani 1 1 d . . .
H3A H 0.4181 0.4652 0.2123 0.083 Uiso 1 1 calc R . .
H3B H 0.4676 0.4328 0.3459 0.083 Uiso 1 1 calc R . .
H3C H 0.4131 0.5693 0.3238 0.083 Uiso 1 1 calc R . .
C4 C 0.2204(4) 0.2688(3) 0.2290(3) 0.0568(10) Uani 1 1 d . . .
H4A H 0.1222 0.2311 0.2248 0.085 Uiso 1 1 calc R . .
H4B H 0.2877 0.2226 0.2795 0.085 Uiso 1 1 calc R . .
H4C H 0.2352 0.2602 0.1481 0.085 Uiso 1 1 calc R . .
C5 C 0.1850(3) 0.3426(3) -0.1876(3) 0.0424(8) Uani 1 1 d . . .
C6 C 0.1816(4) 0.1993(4) -0.2428(4) 0.0741(14) Uani 1 1 d . . .
H6A H 0.0937 0.1713 -0.3072 0.111 Uiso 1 1 calc R . .
H6B H 0.1840 0.1432 -0.1806 0.111 Uiso 1 1 calc R . .
H6C H 0.2648 0.1925 -0.2754 0.111 Uiso 1 1 calc R . .
C7 C 0.1727(4) 0.4345(4) -0.2838(3) 0.0682(12) Uani 1 1 d . . .
H7A H 0.0846 0.4043 -0.3475 0.102 Uiso 1 1 calc R . .
H7B H 0.2554 0.4339 -0.3180 0.102 Uiso 1 1 calc R . .
H7C H 0.1703 0.5236 -0.2467 0.102 Uiso 1 1 calc R . .
C8 C 0.3240(3) 0.3884(4) -0.0855(3) 0.0528(9) Uani 1 1 d . . .
H8A H 0.3304 0.3289 -0.0258 0.079 Uiso 1 1 calc R . .
H8B H 0.3220 0.4770 -0.0472 0.079 Uiso 1 1 calc R . .
H8C H 0.4072 0.3880 -0.1190 0.079 Uiso 1 1 calc R . .
C9 C 0.2347(4) 0.8308(3) 0.4627(3) 0.0440(8) Uani 1 1 d . . .
C10 C 0.2169(4) 0.9712(4) 0.4359(4) 0.0603(10) Uani 1 1 d . . .
H10A H 0.1149 0.9789 0.4116 0.090 Uiso 1 1 calc R . .
H10B H 0.2612 0.9891 0.3711 0.090 Uiso 1 1 calc R . .
H10C H 0.2635 1.0343 0.5082 0.090 Uiso 1 1 calc R . .
C11 C 0.3951(4) 0.8184(4) 0.5027(4) 0.0696(12) Uani 1 1 d . . .
H11A H 0.4408 0.8366 0.4388 0.104 Uiso 1 1 calc R . .
H11B H 0.4057 0.7296 0.5194 0.104 Uiso 1 1 calc R . .
H11C H 0.4408 0.8811 0.5754 0.104 Uiso 1 1 calc R . .
C12 C 0.1594(6) 0.8014(4) 0.5634(4) 0.0859(16) Uani 1 1 d . . .
H12A H 0.0579 0.8104 0.5371 0.129 Uiso 1 1 calc R . .
H12B H 0.2047 0.8632 0.6368 0.129 Uiso 1 1 calc R . .
H12C H 0.1684 0.7121 0.5794 0.129 Uiso 1 1 calc R . .
C13 C 0.2638(3) 0.8274(3) 0.0668(3) 0.0374(7) Uani 1 1 d . . .
C14 C 0.1455(4) 0.9163(4) 0.0619(4) 0.0587(10) Uani 1 1 d . . .
H14A H 0.1375 0.9440 0.1434 0.088 Uiso 1 1 calc R . .
H14B H 0.0539 0.8677 0.0130 0.088 Uiso 1 1 calc R . .
H14C H 0.1704 0.9934 0.0263 0.088 Uiso 1 1 calc R . .
C15 C 0.2770(5) 0.7854(4) -0.0622(4) 0.0700(12) Uani 1 1 d . . .
H15A H 0.3515 0.7291 -0.0596 0.105 Uiso 1 1 calc R . .
H15B H 0.3024 0.8631 -0.0967 0.105 Uiso 1 1 calc R . .
H15C H 0.1854 0.7374 -0.1117 0.105 Uiso 1 1 calc R . .
C16 C 0.4084(4) 0.9015(4) 0.1467(4) 0.0710(12) Uani 1 1 d . . .
H16A H 0.4824 0.8447 0.1490 0.107 Uiso 1 1 calc R . .
H16B H 0.3992 0.9268 0.2282 0.107 Uiso 1 1 calc R . .
H16C H 0.4351 0.9800 0.1137 0.107 Uiso 1 1 calc R . .

loop_
_atom_site_aniso_label
_atom_site_aniso_U_11
_atom_site_aniso_U_22
_atom_site_aniso_U_33
_atom_site_aniso_U_23
_atom_site_aniso_U_13
_atom_site_aniso_U_12
Cu1 0.0326(2) 0.0336(2) 0.0204(2) 0.00028(14) 0.00165(17) 0.00721(15)
Al1 0.0264(4) 0.0268(5) 0.0206(4) 0.0002(3) 0.0022(4) 0.0014(3)
O1 0.0342(10) 0.0238(11) 0.0212(10) 0.0037(8) 0.0010(9) 0.0049(8)
O2 0.0260(10) 0.0353(11) 0.0230(10) -0.0012(8) 0.0057(9) 0.0064(8)
O3 0.0449(12) 0.0406(13) 0.0284(12) -0.0111(9) -0.0015(11) 0.0025(10)
O4 0.0445(12) 0.0417(13) 0.0537(15) 0.0219(10) 0.0239(12) 0.0105(10)
C1 0.0433(17) 0.0296(17) 0.0268(16) 0.0103(12) -0.0003(15) 0.0078(13)
C2 0.074(2) 0.058(2) 0.0297(19) 0.0193(16) 0.0082(19) 0.0097(19)
C3 0.0424(19) 0.062(2) 0.058(2) 0.0206(19) -0.0003(19) 0.0115(17)
C4 0.085(3) 0.030(2) 0.050(2) 0.0121(15) -0.001(2) 0.0190(18)
C5 0.0302(15) 0.061(2) 0.0323(18) -0.0087(15) 0.0103(15) 0.0024(14)
C6 0.045(2) 0.085(3) 0.078(3) -0.039(2) 0.011(2) 0.018(2)
C7 0.047(2) 0.118(4) 0.038(2) 0.017(2) 0.0155(19) -0.009(2)
C8 0.0275(16) 0.081(3) 0.043(2) -0.0036(18) 0.0063(16) -0.0019(16)
C9 0.0496(19) 0.046(2) 0.0251(17) -0.0084(14) 0.0003(16) -0.0060(15)
C10 0.066(2) 0.049(2) 0.055(2) -0.0127(18) 0.010(2) -0.0026(18)
C11 0.056(2) 0.052(3) 0.075(3) -0.002(2) -0.023(2) 0.0001(18)
C12 0.131(4) 0.081(3) 0.046(2) -0.007(2) 0.042(3) -0.013(3)
C13 0.0388(16) 0.0346(18) 0.0395(18) 0.0125(13) 0.0110(16) -0.0010(13)
C14 0.057(2) 0.046(2) 0.072(3) 0.0173(19) 0.011(2) 0.0102(17)
C15 0.109(3) 0.056(3) 0.057(3) 0.0168(19) 0.039(3) 0.010(2)
C16 0.046(2) 0.079(3) 0.079(3) 0.006(2) 0.012(2) -0.014(2)

loop_
_atom_type_symbol
_atom_type_description
_atom_type_scat_dispersion_real
_atom_type_scat_dispersion_imag
_atom_type_scat_source
C C 0.0033 0.0016 'International Tables Vol C Tables 4.2.6.8 and 6.1.1.4'
H H 0.0000 0.0000 'International Tables Vol C Tables 4.2.6.8 and 6.1.1.4'
O O 0.0106 0.0060 'International Tables Vol C Tables 4.2.6.8 and 6.1.1.4'
Al Al 0.0645 0.0514 'International Tables Vol C Tables 4.2.6.8 and 6.1.1.4'
Cu Cu 0.3201 1.2651 'International Tables Vol C Tables 4.2.6.8 and 6.1.1.4'

loop_
_geom_angle_atom_site_label_1
_geom_angle_atom_site_label_2
_geom_angle_atom_site_label_3
_geom_angle
_geom_angle_site_symmetry_1
_geom_angle_site_symmetry_3
_geom_angle_publ_flag
O2 Cu1 O1 176.44(7) . . ?
O2 Cu1 Cu1 87.69(6) . 2_565 ?
O1 Cu1 Cu1 95.15(6) . 2_565 ?
O2 Cu1 Al1 145.26(6) . . ?
O1 Cu1 Al1 35.86(6) . . ?
Cu1 Cu1 Al1 65.04(3) 2_565 . ?
O3 Al1 O4 120.42(12) . . ?
O3 Al1 O2 111.54(10) . 2_565 ?
O4 Al1 O2 105.96(11) . 2_565 ?
O3 Al1 O1 113.38(11) . . ?
O4 Al1 O1 102.36(10) . . ?
O2 Al1 O1 101.08(10) 2_565 . ?
O3 Al1 Cu1 151.26(9) . . ?
O4 Al1 Cu1 77.19(8) . . ?
O2 Al1 Cu1 81.33(7) 2_565 . ?
O1 Al1 Cu1 37.89(6) . . ?
C1 O1 Al1 129.49(17) . . ?
C1 O1 Cu1 116.63(15) . . ?
Al1 O1 Cu1 106.25(10) . . ?
C5 O2 Al1 128.34(17) . 2_565 ?
C5 O2 Cu1 118.06(17) . . ?
Al1 O2 Cu1 111.20(9) 2_565 . ?
C9 O3 Al1 159.1(2) . . ?
C13 O4 Al1 139.63(18) . . ?
O1 C1 C4 108.4(3) . . ?
O1 C1 C3 108.1(2) . . ?
C4 C1 C3 110.7(3) . . ?
O1 C1 C2 108.6(2) . . ?
C4 C1 C2 109.5(3) . . ?
C3 C1 C2 111.6(3) . . ?
O2 C5 C6 107.7(3) . . ?
O2 C5 C7 108.6(3) . . ?
C6 C5 C7 111.6(3) . . ?
O2 C5 C8 108.3(2) . . ?
C6 C5 C8 110.0(3) . . ?
C7 C5 C8 110.5(3) . . ?
O3 C9 C11 109.6(3) . . ?
O3 C9 C10 110.3(3) . . ?
C11 C9 C10 109.8(3) . . ?
O3 C9 C12 107.6(3) . . ?
C11 C9 C12 110.4(4) . . ?
C10 C9 C12 109.1(3) . . ?
O4 C13 C16 109.1(3) . . ?
O4 C13 C15 107.9(3) . . ?
C16 C13 C15 110.1(3) . . ?
O4 C13 C14 110.5(2) . . ?
C16 C13 C14 110.1(3) . . ?
C15 C13 C14 109.2(3) . . ?

loop_
_geom_bond_atom_site_label_1
_geom_bond_atom_site_label_2
_geom_bond_distance
_geom_bond_site_symmetry_2
_geom_bond_publ_flag
Cu1 O2 1.8840(18) . ?
Cu1 O1 1.8891(18) . ?
Cu1 Cu1 2.6867(10) 2_565 ?
Cu1 Al1 2.9533(13) . ?
Al1 O3 1.691(2) . ?
Al1 O4 1.715(2) . ?
Al1 O2 1.800(2) 2_565 ?
Al1 O1 1.802(2) . ?
O1 C1 1.470(4) . ?
O2 C5 1.462(3) . ?
O2 Al1 1.800(2) 2_565 ?
O3 C9 1.398(4) . ?
O4 C13 1.406(3) . ?
C1 C4 1.507(4) . ?
C1 C3 1.511(4) . ?
C1 C2 1.516(4) . ?
C5 C6 1.515(5) . ?
C5 C7 1.518(5) . ?
C5 C8 1.521(5) . ?
C9 C11 1.511(5) . ?
C9 C10 1.520(5) . ?
C9 C12 1.534(5) . ?
C13 C16 1.516(5) . ?
C13 C15 1.518(4) . ?
C13 C14 1.520(4) . ?
